data_4329295
loop_
_publ_author_name
'Dmitrii S. Bolotin'
'Nadezhda A. Bokach'
'Matti Haukka'
'Vadim Yu. Kukushkin'

_publ_section_title
;
 Amidoximes Provide Facile Platinum(II)-Mediated Oxime-Nitrile Coupling
;
_journal_name_full 'Inorganic Chemistry'
_journal_page_first 5950
_journal_page_last 5964
_journal_paper_doi 10.1021/ic3006019
_journal_volume 51
_journal_year 2012
_chemical_formula_moiety 'C10 H14 Cl2 N4 O Pt'
_chemical_formula_sum 'C10 H14 Cl2 N4 O Pt'
_chemical_formula_weight 472.24
_chemical_name_systematic
; 
 ? 
;
_space_group_IT_number 14
_symmetry_cell_setting monoclinic
_symmetry_space_group_name_Hall '-P 2ybc'
_symmetry_space_group_name_H-M 'P 1 21/c 1'
_atom_sites_solution_hydrogens geom
_atom_sites_solution_primary direct
_atom_sites_solution_secondary difmap
_audit_creation_method SHELXL-97
_cell_angle_alpha 90.00
_cell_angle_beta 104.144(3)
_cell_angle_gamma 90.00
_cell_formula_units_Z 4
_cell_length_a 9.3173(5)
_cell_length_b 15.4481(8)
_cell_length_c 9.5810(5)
_cell_measurement_reflns_used 5983
_cell_measurement_temperature 100(2)
_cell_measurement_theta_max 36.21
_cell_measurement_theta_min 3.04
_cell_volume 1337.23(12)
_computing_cell_refinement 'SAINT (Bruker AXS, 2009)'
_computing_data_collection 'APEX2 (Bruker AXS, 2009)'
_computing_data_reduction 'SAINT (Bruker AXS, 2009)'
_computing_molecular_graphics 'Diamond v.3.2c (Brandenburg, 2009)'
_computing_publication_material 'SHELXL-97 (Sheldrick, 2008)'
_computing_structure_refinement 'SHELXL-97 (Sheldrick, 2008)'
_computing_structure_solution 'SIR2008 (Burla et al., 2007)'
_diffrn_ambient_temperature 100(2)
_diffrn_detector_area_resol_mean 16
_diffrn_measured_fraction_theta_full 0.988
_diffrn_measured_fraction_theta_max 0.988
_diffrn_measurement_device '62mm x 62mm CCD camera on three-circle goniostat'
_diffrn_measurement_device_type 'Bruker SMART APEX II CCD'
_diffrn_measurement_method '\f scans and \w scans'
_diffrn_radiation_monochromator 'flat graphite crystal'
_diffrn_radiation_source 'fine-focus sealed tube'
_diffrn_radiation_type MoK\a
_diffrn_radiation_wavelength 0.71073
_diffrn_reflns_av_R_equivalents 0.0226
_diffrn_reflns_av_sigmaI/netI 0.0286
_diffrn_reflns_limit_h_max 13
_diffrn_reflns_limit_h_min -9
_diffrn_reflns_limit_k_max 21
_diffrn_reflns_limit_k_min -18
_diffrn_reflns_limit_l_max 11
_diffrn_reflns_limit_l_min -13
_diffrn_reflns_number 10400
_diffrn_reflns_theta_full 30.00
_diffrn_reflns_theta_max 30.00
_diffrn_reflns_theta_min 2.56
_exptl_absorpt_coefficient_mu 10.885
_exptl_absorpt_correction_T_max 0.4545
_exptl_absorpt_correction_T_min 0.1868
_exptl_absorpt_correction_type multi-scan
_exptl_absorpt_process_details 'SADABS (Sheldrick, 2008)'
_exptl_crystal_colour yellow
_exptl_crystal_density_diffrn 2.346
_exptl_crystal_description block
_exptl_crystal_F_000 888
_exptl_crystal_size_max 0.23
_exptl_crystal_size_mid 0.12
_exptl_crystal_size_min 0.09
_refine_diff_density_max 1.062
_refine_diff_density_min -1.238
_refine_diff_density_rms 0.138
_refine_ls_extinction_method none
_refine_ls_goodness_of_fit_ref 1.036
_refine_ls_hydrogen_treatment constr
_refine_ls_matrix_type full
_refine_ls_number_parameters 165
_refine_ls_number_reflns 3856
_refine_ls_number_restraints 0
_refine_ls_restrained_S_all 1.036
_refine_ls_R_factor_all 0.0253
_refine_ls_R_factor_gt 0.0198
_refine_ls_shift/su_max 0.001
_refine_ls_shift/su_mean 0.000
_refine_ls_structure_factor_coef Fsqd
_refine_ls_weighting_details 'calc w=1/[\s^2^(Fo^2^)+(0.0105P)^2^+1.5613P] where P=(Fo^2^+2Fc^2^)/3'
_refine_ls_weighting_scheme calc
_refine_ls_wR_factor_gt 0.0373
_refine_ls_wR_factor_ref 0.0385
_reflns_number_gt 3425
_reflns_number_total 3856
_reflns_threshold_expression >2sigma(I)
_cod_data_source_file ic3006019_si_002_02.cif
_cod_data_source_block 4b
_cod_original_sg_symbol_H-M 'P 21/c'
_cod_database_code 4329295

loop_
_symmetry_equiv_pos_as_xyz
'x, y, z'
'-x, y+1/2, -z+1/2'
'-x, -y, -z'
'x, -y-1/2, z-1/2'

loop_
_atom_site_label
_atom_site_type_symbol
_atom_site_fract_x
_atom_site_fract_y
_atom_site_fract_z
_atom_site_U_iso_or_equiv
_atom_site_adp_type
_atom_site_occupancy
_atom_site_symmetry_multiplicity
_atom_site_calc_flag
_atom_site_refinement_flags
Pt1 Pt 0.620796(12) 0.087595(6) 0.294266(11) 0.01043(3) Uani 1 1 d .
Cl1 Cl 0.82689(8) 0.17613(4) 0.36458(8) 0.01661(14) Uani 1 1 d .
Cl2 Cl 0.72327(8) 0.02771(4) 0.12156(8) 0.01658(14) Uani 1 1 d .
O1 O 0.3691(2) 0.07987(12) 0.4181(2) 0.0142(4) Uani 1 1 d .
N1 N 0.4471(3) 0.01055(15) 0.2398(3) 0.0119(5) Uani 1 1 d .
H1N H 0.4150 -0.0191 0.1590 0.018 Uiso 1 1 d R
N2 N 0.2198(3) -0.02212(15) 0.2971(3) 0.0169(5) Uani 1 1 d .
N3 N 0.5002(3) 0.13141(15) 0.4258(3) 0.0138(5) Uani 1 1 d .
N4 N 0.5998(3) 0.26136(16) 0.5091(3) 0.0205(6) Uani 1 1 d .
H4N H 0.6654 0.2499 0.4754 0.031 Uiso 1 1 d R
H4M H 0.6082 0.3046 0.5729 0.031 Uiso 1 1 d R
C1 C 0.3456(3) 0.02103(17) 0.3118(3) 0.0126(5) Uani 1 1 d .
C2 C 0.1936(4) -0.10182(19) 0.2144(4) 0.0217(7) Uani 1 1 d .
H2A H 0.1319 -0.0897 0.1180 0.033 Uiso 1 1 calc R
H2B H 0.1429 -0.1434 0.2630 0.033 Uiso 1 1 calc R
H2C H 0.2884 -0.1262 0.2066 0.033 Uiso 1 1 calc R
C3 C 0.1043(3) 0.00597(19) 0.3680(3) 0.0178(6) Uani 1 1 d .
H3A H 0.1050 -0.0319 0.4503 0.027 Uiso 1 1 calc R
H3B H 0.0073 0.0027 0.2994 0.027 Uiso 1 1 calc R
H3C H 0.1236 0.0657 0.4016 0.027 Uiso 1 1 calc R
C4 C 0.4909(3) 0.20368(17) 0.4957(3) 0.0132(5) Uani 1 1 d .
C5 C 0.3644(3) 0.22731(18) 0.5570(3) 0.0141(6) Uani 1 1 d .
C6 C 0.3005(4) 0.16998(19) 0.6370(3) 0.0167(6) Uani 1 1 d .
H6 H 0.3402 0.1135 0.6579 0.020 Uiso 1 1 calc R
C7 C 0.1785(4) 0.1960(2) 0.6861(3) 0.0196(6) Uani 1 1 d .
H7 H 0.1348 0.1569 0.7402 0.023 Uiso 1 1 calc R
C8 C 0.1201(4) 0.2782(2) 0.6569(3) 0.0211(7) Uani 1 1 d .
H8 H 0.0358 0.2952 0.6893 0.025 Uiso 1 1 calc R
C9 C 0.1858(4) 0.3359(2) 0.5796(3) 0.0204(6) Uani 1 1 d .
H9 H 0.1462 0.3924 0.5596 0.024 Uiso 1 1 calc R
C10 C 0.3082(3) 0.31134(18) 0.5316(3) 0.0161(6) Uani 1 1 d .
H10 H 0.3542 0.3516 0.4814 0.019 Uiso 1 1 calc R

loop_
_atom_site_aniso_label
_atom_site_aniso_U_11
_atom_site_aniso_U_22
_atom_site_aniso_U_33
_atom_site_aniso_U_23
_atom_site_aniso_U_13
_atom_site_aniso_U_12
Pt1 0.01123(6) 0.00936(5) 0.01112(5) 0.00032(4) 0.00351(4) 0.00034(4)
Cl1 0.0141(3) 0.0147(3) 0.0220(3) -0.0023(3) 0.0065(3) -0.0026(3)
Cl2 0.0167(4) 0.0182(3) 0.0166(3) -0.0032(3) 0.0074(3) 0.0011(3)
O1 0.0147(11) 0.0122(9) 0.0178(10) -0.0051(8) 0.0078(9) -0.0060(8)
N1 0.0092(12) 0.0122(11) 0.0151(12) -0.0032(9) 0.0042(10) -0.0012(9)
N2 0.0158(13) 0.0153(12) 0.0213(13) -0.0053(10) 0.0075(11) -0.0039(10)
N3 0.0116(12) 0.0138(11) 0.0170(12) -0.0033(9) 0.0057(10) -0.0041(9)
N4 0.0205(15) 0.0169(12) 0.0273(14) -0.0101(11) 0.0121(12) -0.0064(11)
C1 0.0147(15) 0.0102(12) 0.0130(13) 0.0005(10) 0.0035(11) 0.0011(10)
C2 0.0214(17) 0.0186(15) 0.0259(16) -0.0088(12) 0.0074(14) -0.0082(12)
C3 0.0130(15) 0.0185(14) 0.0231(16) -0.0003(12) 0.0066(13) -0.0004(12)
C4 0.0148(15) 0.0132(13) 0.0117(13) 0.0014(10) 0.0031(11) 0.0010(11)
C5 0.0149(15) 0.0153(13) 0.0119(13) -0.0045(11) 0.0032(11) 0.0003(11)
C6 0.0215(16) 0.0164(13) 0.0127(13) -0.0012(11) 0.0049(12) -0.0013(12)
C7 0.0211(17) 0.0235(15) 0.0153(14) -0.0039(12) 0.0067(13) -0.0060(13)
C8 0.0158(16) 0.0284(17) 0.0196(15) -0.0091(13) 0.0054(13) -0.0003(13)
C9 0.0194(17) 0.0182(14) 0.0238(16) -0.0057(12) 0.0055(13) 0.0032(12)
C10 0.0183(16) 0.0143(13) 0.0152(14) -0.0039(11) 0.0032(12) -0.0023(11)

loop_
_atom_type_symbol
_atom_type_description
_atom_type_scat_dispersion_real
_atom_type_scat_dispersion_imag
_atom_type_scat_source
C C 0.0033 0.0016 'International Tables Vol C Tables 4.2.6.8 and 6.1.1.4'
H H 0.0000 0.0000 'International Tables Vol C Tables 4.2.6.8 and 6.1.1.4'
N N 0.0061 0.0033 'International Tables Vol C Tables 4.2.6.8 and 6.1.1.4'
O O 0.0106 0.0060 'International Tables Vol C Tables 4.2.6.8 and 6.1.1.4'
Cl Cl 0.1484 0.1585 'International Tables Vol C Tables 4.2.6.8 and 6.1.1.4'
Pt Pt -1.7033 8.3905 'International Tables Vol C Tables 4.2.6.8 and 6.1.1.4'

loop_
_geom_angle_atom_site_label_1
_geom_angle_atom_site_label_2
_geom_angle_atom_site_label_3
_geom_angle
_geom_angle_publ_flag
N1 Pt1 N3 79.63(9) yes
N1 Pt1 Cl2 91.43(7) ?
N3 Pt1 Cl2 170.54(7) ?
N1 Pt1 Cl1 178.36(7) ?
N3 Pt1 Cl1 99.80(7) ?
Cl2 Pt1 Cl1 89.22(3) yes
C1 O1 N3 112.96(19) yes
C1 N1 Pt1 115.91(19) yes
C1 N1 H1N 113.1 ?
Pt1 N1 H1N 128.5 ?
C1 N2 C2 120.7(2) ?
C1 N2 C3 122.0(2) ?
C2 N2 C3 117.2(2) yes
C4 N3 O1 109.5(2) ?
C4 N3 Pt1 136.46(19) yes
O1 N3 Pt1 112.32(15) ?
C4 N4 H4N 117.7 ?
C4 N4 H4M 120.1 ?
H4N N4 H4M 120.5 ?
N1 C1 N2 128.0(3) ?
N1 C1 O1 118.6(3) yes
N2 C1 O1 113.4(2) ?
N2 C2 H2A 109.5 ?
N2 C2 H2B 109.5 ?
H2A C2 H2B 109.5 ?
N2 C2 H2C 109.5 ?
H2A C2 H2C 109.5 ?
H2B C2 H2C 109.5 ?
N2 C3 H3A 109.5 ?
N2 C3 H3B 109.5 ?
H3A C3 H3B 109.5 ?
N2 C3 H3C 109.5 ?
H3A C3 H3C 109.5 ?
H3B C3 H3C 109.5 ?
N3 C4 N4 118.2(2) ?
N3 C4 C5 124.6(3) ?
N4 C4 C5 117.2(2) ?
C6 C5 C10 119.5(3) ?
C6 C5 C4 123.2(3) ?
C10 C5 C4 117.3(2) ?
C7 C6 C5 119.7(3) ?
C7 C6 H6 120.2 ?
C5 C6 H6 120.2 ?
C8 C7 C6 120.7(3) ?
C8 C7 H7 119.6 ?
C6 C7 H7 119.6 ?
C7 C8 C9 119.5(3) ?
C7 C8 H8 120.2 ?
C9 C8 H8 120.2 ?
C10 C9 C8 120.5(3) ?
C10 C9 H9 119.8 ?
C8 C9 H9 119.8 ?
C9 C10 C5 120.0(3) ?
C9 C10 H10 120.0 ?
C5 C10 H10 120.0 ?

loop_
_geom_bond_atom_site_label_1
_geom_bond_atom_site_label_2
_geom_bond_distance
_geom_bond_publ_flag
Pt1 N1 1.974(2) yes
Pt1 N3 2.000(2) yes
Pt1 Cl2 2.2973(6) yes
Pt1 Cl1 2.3193(7) yes
O1 C1 1.343(3) yes
O1 N3 1.445(3) yes
N1 C1 1.309(3) yes
N1 H1N 0.8859 ?
N2 C1 1.326(4) yes
N2 C2 1.452(4) yes
N2 C3 1.472(4) yes
N3 C4 1.316(3) yes
N4 C4 1.333(4) yes
N4 H4N 0.7778 ?
N4 H4M 0.8964 ?
C2 H2A 0.9800 ?
C2 H2B 0.9800 ?
C2 H2C 0.9800 ?
C3 H3A 0.9800 ?
C3 H3B 0.9800 ?
C3 H3C 0.9800 ?
C4 C5 1.485(4) ?
C5 C6 1.397(4) ?
C5 C10 1.399(4) ?
C6 C7 1.391(4) ?
C6 H6 0.9500 ?
C7 C8 1.383(4) ?
C7 H7 0.9500 ?
C8 C9 1.392(4) ?
C8 H8 0.9500 ?
C9 C10 1.383(4) ?
C9 H9 0.9500 ?
C10 H10 0.9500 ?

loop_
_geom_hbond_atom_site_label_D
_geom_hbond_atom_site_label_H
_geom_hbond_atom_site_label_A
_geom_hbond_distance_DH
_geom_hbond_distance_HA
_geom_hbond_distance_DA
_geom_hbond_angle_DHA
_geom_hbond_site_symmetry_A
_geom_hbond_publ_flag
N1 H1N Cl2 0.89 2.69 3.488(3) 151.2 3_655 yes
N4 H4N Cl1 0.78 2.34 3.092(3) 163.1 . yes
N4 H4M Cl2 0.90 2.80 3.535(3) 140.3 4_566 yes
